data_2019882
loop_
_publ_author_name
'H\"utzler, Wilhelm Maximilian'
'Egert, Ernst'

_publ_section_title
;
 Cocrystals of 6-methyl-2-thiouracil: presence of the
 acceptor--donor--acceptor/donor--acceptor--donor synthon
;
_journal_issue 3
_journal_name_full 'Acta Crystallographica Section C'
_journal_page_first
;
;
_journal_paper_doi 10.1107/S2053229615002867
_journal_volume 71
_journal_year 2015
_chemical_formula_iupac 'C5 H6 N2 O S, C4 H6 N4 O, C2 H6 O S'
_chemical_formula_moiety 'C5 H6 N2 O S, C4 H6 N4 O, C2 H6 O S'
_chemical_formula_sum 'C11 H18 N6 O3 S2'
_chemical_formula_weight 346.43
_chemical_name_systematic
;
6-Methyl-2-thiouracil--6-amino-3<i>H</i>-isocytosine--dimethyl
sulfoxide (1/1/1)
;
_space_group_crystal_system monoclinic
_space_group_IT_number 14
_space_group_name_Hall '-P 2ybc'
_space_group_name_H-M_alt 'P 1 21/c 1'
_symmetry_space_group_name_Hall '-P 2ybc'
_symmetry_space_group_name_H-M 'P 1 21/c 1'
_atom_sites_solution_hydrogens mixed
_audit_creation_method SHELXL-1997
_cell_angle_alpha 90
_cell_angle_beta 102.496(6)
_cell_angle_gamma 90
_cell_formula_units_Z 4
_cell_length_a 8.2520(7)
_cell_length_b 23.9532(19)
_cell_length_c 8.2133(6)
_cell_measurement_reflns_used 20193
_cell_measurement_temperature 173(2)
_cell_measurement_theta_max 26.90
_cell_measurement_theta_min 1.70
_cell_volume 1585.0(2)
_computing_cell_refinement
;
X-AREA (Stoe & Cie, 2001)
;
_computing_data_collection
;
X-AREA (Stoe & Cie, 2001)
;
_computing_data_reduction
;
X-AREA (Stoe & Cie, 2001)
;
_computing_molecular_graphics
;
Mercury (Macrae <i>et al.</i>,  2008) and XP in SHELXTL-Plus (Sheldrick,
2008)
;
_computing_publication_material
;
publCIF (Westrip, 2010)
;
_computing_structure_refinement
;
SHELXL2013 (Sheldrick, 2015)
;
_computing_structure_solution
;
SHELXS97 (Sheldrick, 2008)
;
_diffrn_ambient_temperature 173(2)
_diffrn_measured_fraction_theta_full 0.999
_diffrn_measured_fraction_theta_max 0.995
_diffrn_measurement_device_type 'Stoe IPDS II two-circle'
_diffrn_measurement_method \w
_diffrn_radiation_type MoK\a
_diffrn_radiation_wavelength 0.71073
_diffrn_reflns_av_R_equivalents 0.0643
_diffrn_reflns_limit_h_max 10
_diffrn_reflns_limit_h_min -10
_diffrn_reflns_limit_k_max 29
_diffrn_reflns_limit_k_min -29
_diffrn_reflns_limit_l_max 9
_diffrn_reflns_limit_l_min -10
_diffrn_reflns_number 13609
_diffrn_reflns_theta_full 25.000
_diffrn_reflns_theta_max 26.375
_diffrn_reflns_theta_min 1.700
_exptl_absorpt_coefficient_mu 0.358
_exptl_absorpt_correction_T_max 0.978
_exptl_absorpt_correction_T_min 0.925
_exptl_absorpt_correction_type multi-scan
_exptl_absorpt_process_details
;
(X-AREA; Stoe & Cie, 2001)
;
_exptl_crystal_colour colourless
_exptl_crystal_density_diffrn 1.452
_exptl_crystal_description plate
_exptl_crystal_F_000 728
_exptl_crystal_size_max 0.220
_exptl_crystal_size_mid 0.210
_exptl_crystal_size_min 0.070
_refine_diff_density_max 0.348
_refine_diff_density_min -0.319
_refine_ls_extinction_method none
_refine_ls_goodness_of_fit_ref 1.060
_refine_ls_hydrogen_treatment mixed
_refine_ls_matrix_type full
_refine_ls_number_parameters 223
_refine_ls_number_reflns 3229
_refine_ls_number_restraints 7
_refine_ls_restrained_S_all 1.059
_refine_ls_R_factor_all 0.0593
_refine_ls_R_factor_gt 0.0471
_refine_ls_shift/su_max 0.000
_refine_ls_shift/su_mean 0.000
_refine_ls_structure_factor_coef Fsqd
_refine_ls_weighting_details 'w=1/[\s^2^(Fo^2^)+(0.0541P)^2^+0.7321P] where P=(Fo^2^+2Fc^2^)/3'
_refine_ls_weighting_scheme calc
_refine_ls_wR_factor_gt 0.1079
_refine_ls_wR_factor_ref 0.1131
_reflns_number_gt 2706
_reflns_number_total 3229
_reflns_threshold_expression I>2\s(I)
_cod_data_source_file sk3578sup1.cif
_cod_data_source_block VII
_cod_database_code 2019882
_cod_database_fobs_code 2019882
_shelx_space_group_comment
;
The symmetry employed for this shelxl refinement is uniquely defined
by the following loop, which should always be used as a source of
symmetry information in preference to the above space-group names.
They are only intended as comments.
;
_shelx_estimated_absorpt_t_min 0.925
_shelx_estimated_absorpt_t_max 0.975
_shelxl_version_number 2.013

loop_
_space_group_symop_operation_xyz
'x, y, z'
'-x, y+1/2, -z+1/2'
'-x, -y, -z'
'x, -y-1/2, z-1/2'

loop_
_atom_site_type_symbol
_atom_site_label
_atom_site_fract_x
_atom_site_fract_y
_atom_site_fract_z
_atom_site_U_iso_or_equiv
_atom_site_adp_type
_atom_site_calc_flag
_atom_site_occupancy
N N1A 0.1018(2) 0.42641(8) 0.3836(2) 0.0318(4) Uani d 1
H H1A 0.040(3) 0.4003(9) 0.416(3) 0.038 Uiso d 1
C C2A 0.1819(3) 0.46132(9) 0.5040(3) 0.0299(5) Uani d 1
S S21A 0.17565(8) 0.45203(3) 0.70382(7) 0.03718(17) Uani d 1
N N3A 0.2681(2) 0.50357(8) 0.4504(2) 0.0301(4) Uani d 1
H H3A 0.322(3) 0.5273(10) 0.524(3) 0.036 Uiso d 1
C C4A 0.2767(3) 0.51298(10) 0.2863(3) 0.0315(5) Uani d 1
O O41A 0.3617(2) 0.55224(7) 0.2531(2) 0.0420(4) Uani d 1
C C5A 0.1840(3) 0.47532(10) 0.1667(3) 0.0317(5) Uani d 1
H H5A 0.1814 0.4803 0.0514 0.038 Uiso calc 1
C C6A 0.1002(3) 0.43267(10) 0.2175(3) 0.0318(5) Uani d 1
C C61A 0.0057(3) 0.38987(11) 0.1041(3) 0.0410(6) Uani d 1
H H61A -0.0019 0.4012 -0.0120 0.061 Uiso calc 1
H H62A -0.1061 0.3864 0.1255 0.061 Uiso calc 1
H H63A 0.0630 0.3539 0.1241 0.061 Uiso calc 1
N N1B 0.4607(2) 0.59726(7) 0.6794(2) 0.0282(4) Uani d 1
C C2B 0.5110(2) 0.64257(9) 0.6119(3) 0.0262(4) Uani d 1
N N21B 0.5132(3) 0.64312(8) 0.4500(2) 0.0330(4) Uani d 1
H H21B 0.473(3) 0.6137(9) 0.392(3) 0.040 Uiso d 1
H H22B 0.540(3) 0.6742(9) 0.412(3) 0.040 Uiso d 1
N N3B 0.5615(2) 0.68989(7) 0.6991(2) 0.0276(4) Uani d 1
H H3B 0.589(3) 0.7197(9) 0.643(3) 0.033 Uiso d 1
C C4B 0.5641(3) 0.69499(9) 0.8685(3) 0.0267(4) Uani d 1
O O41B 0.6090(2) 0.74137(6) 0.9366(2) 0.0323(4) Uani d 1
C C5B 0.5162(3) 0.64760(9) 0.9431(3) 0.0296(5) Uani d 1
H H5B 0.5182 0.6474 1.0592 0.035 Uiso calc 1
C C6B 0.4651(3) 0.60021(9) 0.8465(3) 0.0280(4) Uani d 1
N N61B 0.4173(3) 0.55420(9) 0.9144(3) 0.0372(5) Uani d 1
H H61B 0.411(4) 0.5555(12) 1.018(2) 0.045 Uiso d 1
H H62B 0.377(3) 0.5254(9) 0.855(3) 0.045 Uiso d 1
C C1X -0.1873(3) 0.25089(11) 0.5982(4) 0.0444(6) Uani d 1
H H1X1 -0.3008 0.2544 0.5318 0.067 Uiso calc 1
H H1X2 -0.1902 0.2348 0.7072 0.067 Uiso calc 1
H H1X3 -0.1230 0.2265 0.5401 0.067 Uiso calc 1
S S2X -0.09248(7) 0.31824(3) 0.62631(8) 0.03668(17) Uani d 1
O O21X -0.0699(2) 0.33405(8) 0.4553(2) 0.0492(5) Uani d 1
C C3X 0.1057(3) 0.29648(12) 0.7398(3) 0.0446(6) Uani d 1
H H3X1 0.1548 0.2706 0.6716 0.067 Uiso calc 1
H H3X2 0.0937 0.2777 0.8425 0.067 Uiso calc 1
H H3X3 0.1779 0.3291 0.7679 0.067 Uiso calc 1

loop_
_atom_site_aniso_label
_atom_site_aniso_U_11
_atom_site_aniso_U_22
_atom_site_aniso_U_33
_atom_site_aniso_U_12
_atom_site_aniso_U_13
_atom_site_aniso_U_23
N1A 0.0387(10) 0.0285(10) 0.0284(10) -0.0058(8) 0.0080(8) 0.0003(8)
C2A 0.0346(11) 0.0302(11) 0.0259(11) -0.0001(9) 0.0083(9) -0.0005(9)
S21A 0.0509(4) 0.0380(3) 0.0250(3) -0.0088(3) 0.0133(2) -0.0005(2)
N3A 0.0381(10) 0.0301(10) 0.0230(9) -0.0060(8) 0.0086(8) -0.0033(8)
C4A 0.0393(12) 0.0330(12) 0.0239(11) -0.0024(9) 0.0104(9) -0.0020(9)
O41A 0.0614(11) 0.0412(10) 0.0270(9) -0.0201(8) 0.0176(8) -0.0059(7)
C5A 0.0392(11) 0.0344(12) 0.0222(10) -0.0028(9) 0.0085(9) -0.0020(9)
C6A 0.0351(11) 0.0331(12) 0.0272(11) 0.0007(9) 0.0065(9) -0.0015(9)
C61A 0.0499(14) 0.0391(13) 0.0329(13) -0.0097(11) 0.0066(11) -0.0060(10)
N1B 0.0379(9) 0.0258(9) 0.0216(9) -0.0013(7) 0.0078(7) -0.0002(7)
C2B 0.0306(10) 0.0246(10) 0.0235(10) 0.0016(8) 0.0063(8) -0.0005(8)
N21B 0.0519(12) 0.0269(10) 0.0221(9) -0.0058(8) 0.0119(8) -0.0009(8)
N3B 0.0376(9) 0.0242(9) 0.0220(9) -0.0017(7) 0.0088(7) 0.0006(7)
C4B 0.0303(10) 0.0280(11) 0.0222(10) 0.0028(8) 0.0065(8) -0.0026(8)
O41B 0.0439(9) 0.0261(8) 0.0277(8) -0.0027(6) 0.0095(7) -0.0057(6)
C5B 0.0403(11) 0.0287(11) 0.0212(10) -0.0004(9) 0.0098(9) 0.0003(9)
C6B 0.0356(11) 0.0272(11) 0.0225(10) 0.0009(8) 0.0090(8) 0.0007(8)
N61B 0.0598(13) 0.0304(10) 0.0233(10) -0.0099(9) 0.0132(9) -0.0006(8)
C1X 0.0444(14) 0.0398(14) 0.0487(16) -0.0043(11) 0.0090(12) 0.0095(12)
S2X 0.0364(3) 0.0354(3) 0.0378(3) 0.0023(2) 0.0071(2) 0.0025(2)
O21X 0.0627(12) 0.0468(11) 0.0340(10) -0.0190(9) 0.0013(8) 0.0081(8)
C3X 0.0395(13) 0.0540(16) 0.0385(14) 0.0049(11) 0.0042(11) 0.0008(12)

loop_
_atom_type_symbol
_atom_type_description
_atom_type_scat_dispersion_real
_atom_type_scat_dispersion_imag
_atom_type_scat_source
C C 0.0033 0.0016 'International Tables Vol C Tables 4.2.6.8 and 6.1.1.4'
H H 0.0000 0.0000 'International Tables Vol C Tables 4.2.6.8 and 6.1.1.4'
N N 0.0061 0.0033 'International Tables Vol C Tables 4.2.6.8 and 6.1.1.4'
O O 0.0106 0.0060 'International Tables Vol C Tables 4.2.6.8 and 6.1.1.4'
S S 0.1246 0.1234 'International Tables Vol C Tables 4.2.6.8 and 6.1.1.4'

loop_
_geom_angle_atom_site_label_1
_geom_angle_atom_site_label_2
_geom_angle_atom_site_label_3
_geom_angle
C2A N1A C6A 123.9(2)
C2A N1A H1A 116.1(18)
C6A N1A H1A 119.8(18)
N1A C2A N3A 115.4(2)
N1A C2A S21A 121.46(17)
N3A C2A S21A 123.09(17)
C2A N3A C4A 125.14(19)
C2A N3A H3A 118.8(18)
C4A N3A H3A 116.0(18)
O41A C4A N3A 119.3(2)
O41A C4A C5A 124.9(2)
N3A C4A C5A 115.8(2)
C6A C5A C4A 120.0(2)
C6A C5A H5A 120.0
C4A C5A H5A 120.0
C5A C6A N1A 119.7(2)
C5A C6A C61A 124.2(2)
N1A C6A C61A 116.0(2)
C6A C61A H61A 109.5
C6A C61A H62A 109.5
H61A C61A H62A 109.5
C6A C61A H63A 109.5
H61A C61A H63A 109.5
H62A C61A H63A 109.5
C2B N1B C6B 115.80(18)
N1B C2B N21B 119.88(19)
N1B C2B N3B 123.45(19)
N21B C2B N3B 116.67(19)
C2B N21B H21B 116.6(19)
C2B N21B H22B 115.8(19)
H21B N21B H22B 127(3)
C2B N3B C4B 122.47(18)
C2B N3B H3B 118.3(17)
C4B N3B H3B 119.2(17)
O41B C4B C5B 127.5(2)
O41B C4B N3B 117.33(19)
C5B C4B N3B 115.19(19)
C4B C5B C6B 119.6(2)
C4B C5B H5B 120.2
C6B C5B H5B 120.2
N61B C6B N1B 115.56(19)
N61B C6B C5B 121.0(2)
N1B C6B C5B 123.5(2)
C6B N61B H61B 117.9(19)
C6B N61B H62B 122(2)
H61B N61B H62B 119(3)
S2X C1X H1X1 109.5
S2X C1X H1X2 109.5
H1X1 C1X H1X2 109.5
S2X C1X H1X3 109.5
H1X1 C1X H1X3 109.5
H1X2 C1X H1X3 109.5
O21X S2X C3X 106.11(13)
O21X S2X C1X 104.24(12)
C3X S2X C1X 97.51(13)
S2X C3X H3X1 109.5
S2X C3X H3X2 109.5
H3X1 C3X H3X2 109.5
S2X C3X H3X3 109.5
H3X1 C3X H3X3 109.5
H3X2 C3X H3X3 109.5

loop_
_geom_bond_atom_site_label_1
_geom_bond_atom_site_label_2
_geom_bond_distance
N1A C2A 1.353(3)
N1A C6A 1.370(3)
N1A H1A 0.882(17)
C2A N3A 1.363(3)
C2A S21A 1.668(2)
N3A C4A 1.383(3)
N3A H3A 0.877(17)
C4A O41A 1.238(3)
C4A C5A 1.428(3)
C5A C6A 1.350(3)
C5A H5A 0.9500
C6A C61A 1.487(3)
C61A H61A 0.9800
C61A H62A 0.9800
C61A H63A 0.9800
N1B C2B 1.326(3)
N1B C6B 1.367(3)
C2B N21B 1.334(3)
C2B N3B 1.357(3)
N21B H21B 0.875(17)
N21B H22B 0.858(17)
N3B C4B 1.393(3)
N3B H3B 0.902(17)
C4B O41B 1.263(3)
C4B C5B 1.388(3)
C5B C6B 1.397(3)
C5B H5B 0.9500
C6B N61B 1.333(3)
N61B H61B 0.864(18)
N61B H62B 0.867(17)
C1X S2X 1.786(3)
C1X H1X1 0.9800
C1X H1X2 0.9800
C1X H1X3 0.9800
S2X O21X 1.5051(19)
S2X C3X 1.776(3)
C3X H3X1 0.9800
C3X H3X2 0.9800
C3X H3X3 0.9800

loop_
_geom_hbond_atom_site_label_D
_geom_hbond_atom_site_label_H
_geom_hbond_atom_site_label_A
_geom_hbond_site_symmetry_A
_geom_hbond_distance_DH
_geom_hbond_distance_HA
_geom_hbond_distance_DA
_geom_hbond_angle_DHA
N1A H1A O21X . 0.882(17) 1.891(18) 2.758(3) 167(3)
N3A H3A N1B . 0.877(17) 2.262(18) 3.132(3) 171(2)
N21B H21B O41A . 0.875(17) 1.965(18) 2.836(3) 174(3)
N21B H22B O41B 4_575 0.858(17) 2.10(2) 2.886(3) 153(3)
N3B H3B O41B 4_575 0.902(17) 1.98(2) 2.807(2) 153(2)
N61B H61B O41A 1_556 0.864(18) 2.060(19) 2.916(3) 171(3)
N61B H62B S21A . 0.867(17) 2.551(19) 3.386(2) 162(3)

loop_
_geom_torsion_atom_site_label_1
_geom_torsion_atom_site_label_2
_geom_torsion_atom_site_label_3
_geom_torsion_atom_site_label_4
_geom_torsion
C6A N1A C2A N3A -1.9(3)
C6A N1A C2A S21A 178.73(17)
N1A C2A N3A C4A 0.8(3)
S21A C2A N3A C4A -179.87(18)
C2A N3A C4A O41A -178.7(2)
C2A N3A C4A C5A 1.2(3)
O41A C4A C5A C6A 177.7(2)
N3A C4A C5A C6A -2.3(3)
C4A C5A C6A N1A 1.3(3)
C4A C5A C6A C61A -177.4(2)
C2A N1A C6A C5A 0.9(3)
C2A N1A C6A C61A 179.7(2)
C6B N1B C2B N21B 179.03(19)
C6B N1B C2B N3B -1.2(3)
N1B C2B N3B C4B -0.3(3)
N21B C2B N3B C4B 179.50(19)
C2B N3B C4B O41B -178.12(19)
C2B N3B C4B C5B 1.9(3)
O41B C4B C5B C6B 178.0(2)
N3B C4B C5B C6B -2.1(3)
C2B N1B C6B N61B -178.8(2)
C2B N1B C6B C5B 1.0(3)
C4B C5B C6B N61B -179.5(2)
C4B C5B C6B N1B 0.7(3)
